data_7219700
loop_
_publ_author_name
'Zhang, Lina'
'Zhang, Chao'
'Zhang, Bin'
'Du, Chenxia'
'Hou, Hongwei'

_publ_section_title
;
 Two series of pH-dependent lanthanide complexes showing solvent-induced
 single crystal to single crystal transformation, sorption and
 luminescence properties
;
_journal_issue 14
_journal_name_full CrystEngComm
_journal_page_first 2837
_journal_paper_doi 10.1039/C5CE00263J
_journal_volume 17
_journal_year 2015
_chemical_absolute_configuration ad
_chemical_formula_moiety 'C75 H60 N2 O22 Yb2, 2(C3 H7 N O), C3 N O, O'
_chemical_formula_sum 'C84 H83 N5 O26 Yb2'
_chemical_formula_weight 1924.62
_chemical_name_systematic
;
 ? 
;
_space_group_crystal_system orthorhombic
_space_group_IT_number 33
_space_group_name_Hall 'P 2c -2n'
_space_group_name_H-M_alt 'P n a 21'
_symmetry_space_group_name_Hall 'P 2c -2n'
_symmetry_space_group_name_H-M 'P n a 21'
_atom_sites_solution_hydrogens geom
_atom_sites_solution_primary direct
_atom_sites_solution_secondary difmap
_audit_creation_date 2015-01-12
_audit_creation_method
;
  Olex2 1.2
  (compiled 2012.05.09 svn.r2324, GUI svn.r4230)
;
_audit_update_record
;
2015-01-16 deposited with the CCDC.
2015-03-02 downloaded from the CCDC.
;
_cell_angle_alpha 90.00
_cell_angle_beta 90.00
_cell_angle_gamma 90.00
_cell_formula_units_Z 4
_cell_length_a 19.08923(19)
_cell_length_b 14.38724(17)
_cell_length_c 30.5462(4)
_cell_measurement_reflns_used 16160
_cell_measurement_temperature 291(2)
_cell_measurement_theta_max 29.1801
_cell_measurement_theta_min 2.9193
_cell_volume 8389.25(17)
_computing_cell_refinement
;
CrysAlisPro, Agilent Technologies,
Version 1.171.35.15 (release 03-08-2011 CrysAlis171 .NET)
(compiled Aug  3 2011,13:03:54)
;
_computing_data_collection
;
CrysAlisPro, Agilent Technologies,
Version 1.171.35.15 (release 03-08-2011 CrysAlis171 .NET)
(compiled Aug  3 2011,13:03:54)
;
_computing_data_reduction
;
CrysAlisPro, Agilent Technologies,
Version 1.171.35.15 (release 03-08-2011 CrysAlis171 .NET)
(compiled Aug  3 2011,13:03:54)
;
_computing_molecular_graphics
;
O. V. Dolomanov, L. J. Bourhis, R. J. Gildea, J. A. K. Howard and H. Puschmann,
OLEX2: a complete structure solution, refinement and analysis program.
J. Appl. Cryst. (2009). 42, 339-341.
;
_computing_publication_material
;
O. V. Dolomanov, L. J. Bourhis, R. J. Gildea, J. A. K. Howard and H. Puschmann,
OLEX2: a complete structure solution, refinement and analysis program.
J. Appl. Cryst. (2009). 42, 339-341.
;
_computing_structure_refinement
;
XL, G.M. Sheldrick, Acta Cryst.
(2008). A64, 112-122
;
_computing_structure_solution
;
XS, G.M. Sheldrick, Acta Cryst.
(2008). A64, 112-122
;
_diffrn_ambient_temperature 291.15
_diffrn_detector_area_resol_mean 16.2312
_diffrn_measured_fraction_theta_full 0.991
_diffrn_measured_fraction_theta_max 0.991
_diffrn_measurement_details
;
  1 omega  -11.00   14.00   0.5000    8.0000
omega____ theta____ kappa____ phi______ frames
    -      -17.1323 -116.0000  157.0000 50

  2 omega  -10.00   32.00   0.5000    8.0000
omega____ theta____ kappa____ phi______ frames
    -       19.7885 -116.0000  157.0000 84

  3 omega   35.00   60.00   0.5000    8.0000
omega____ theta____ kappa____ phi______ frames
    -       19.7885 -165.0000   10.0000 50

  4 omega   -6.00   22.00   0.5000    8.0000
omega____ theta____ kappa____ phi______ frames
    -      -17.1323  -99.0000  -30.0000 56

  5 omega  -24.00   25.00   0.5000    8.0000
omega____ theta____ kappa____ phi______ frames
    -      -17.1323  -99.0000  120.0000 98

  6 omega  -25.00    6.00   0.5000    8.0000
omega____ theta____ kappa____ phi______ frames
    -      -17.1323  -99.0000    0.0000 62

  7 omega   -8.00   23.00   0.5000    8.0000
omega____ theta____ kappa____ phi______ frames
    -      -17.1323  -99.0000   30.0000 62

  8 omega   35.00   96.00   0.5000    8.0000
omega____ theta____ kappa____ phi______ frames
    -       19.7885  178.0000  150.0000 122
;
_diffrn_measurement_device_type 'Xcalibur, Eos, Gemini'
_diffrn_measurement_method '\w scans'
_diffrn_orient_matrix_UB_11 0.0000027000
_diffrn_orient_matrix_UB_12 -0.0200049000
_diffrn_orient_matrix_UB_13 0.0212240000
_diffrn_orient_matrix_UB_21 0.0143446000
_diffrn_orient_matrix_UB_22 0.0415606000
_diffrn_orient_matrix_UB_23 0.0086929000
_diffrn_orient_matrix_UB_31 -0.0342794000
_diffrn_orient_matrix_UB_32 0.0173892000
_diffrn_orient_matrix_UB_33 0.0036391000
_diffrn_radiation_monochromator graphite
_diffrn_radiation_type 'Mo K\a'
_diffrn_radiation_wavelength 0.7107
_diffrn_reflns_av_R_equivalents 0.0396
_diffrn_reflns_av_unetI/netI 0.0478
_diffrn_reflns_limit_h_max 24
_diffrn_reflns_limit_h_min -21
_diffrn_reflns_limit_k_max 17
_diffrn_reflns_limit_k_min -17
_diffrn_reflns_limit_l_max 38
_diffrn_reflns_limit_l_min -35
_diffrn_reflns_number 44562
_diffrn_reflns_theta_full 26.73
_diffrn_reflns_theta_max 26.73
_diffrn_reflns_theta_min 3.03
_diffrn_source 'Enhance (Mo) X-ray Source'
_diffrn_source_current n/a
_diffrn_source_voltage n/a
_exptl_absorpt_coefficient_mu 2.296
_exptl_absorpt_correction_T_max 0.72600
_exptl_absorpt_correction_T_min 0.65820
_exptl_absorpt_correction_type multi-scan
_exptl_absorpt_process_details
;
CrysAlisPro, Agilent Technologies,
Version 1.171.35.15 (release 03-08-2011 CrysAlis171 .NET)
(compiled Aug  3 2011,13:03:54)
Empirical absorption correction using spherical harmonics,
 implemented in SCALE3 ABSPACK scaling algorithm.
;
_exptl_crystal_colour 'pale yellow'
_exptl_crystal_density_diffrn 1.517
_exptl_crystal_density_method 'not measured'
_exptl_crystal_description Prism
_exptl_crystal_F_000 3844
_exptl_crystal_size_max 0.20
_exptl_crystal_size_mid 0.20
_exptl_crystal_size_min 0.15
_refine_diff_density_max 0.954
_refine_diff_density_min -0.766
_refine_diff_density_rms 0.100
_refine_ls_abs_structure_details 'Flack H D (1983), Acta Cryst. A39, 876-881'
_refine_ls_abs_structure_Flack 0.00(7)
_refine_ls_extinction_method none
_refine_ls_goodness_of_fit_ref 1.043
_refine_ls_hydrogen_treatment noref
_refine_ls_matrix_type full
_refine_ls_number_parameters 995
_refine_ls_number_reflns 16297
_refine_ls_number_restraints 78
_refine_ls_restrained_S_all 1.056
_refine_ls_R_factor_all 0.0478
_refine_ls_R_factor_gt 0.0408
_refine_ls_shift/su_max 0.025
_refine_ls_shift/su_mean 0.008
_refine_ls_structure_factor_coef Fsqd
_refine_ls_weighting_details 'calc w=1/[\s^2^(Fo^2^)+(0.0480P)^2^+10.1157P] where P=(Fo^2^+2Fc^2^)/3'
_refine_ls_weighting_scheme calc
_refine_ls_wR_factor_gt 0.0940
_refine_ls_wR_factor_ref 0.0981
_reflns_number_gt 14726
_reflns_number_total 16297
_reflns_threshold_expression >2sigma(I)
_cod_data_source_file c5ce00263j2.cif
_cod_data_source_block Yb-pna21
_cod_depositor_comments 'Adding full bibliography for 7219688--7219700.cif.'
_cod_original_cell_volume 8389.26(17)
_cod_database_code 7219700
_reflns_odcompleteness_completeness 99.70
_reflns_odcompleteness_iscentric 1
_reflns_odcompleteness_theta 26.32

loop_
_space_group_symop_id
_space_group_symop_operation_xyz
1 'x, y, z'
2 '-x, -y, z+1/2'
3 '-x+1/2, y+1/2, z+1/2'
4 'x+1/2, -y+1/2, z'

loop_
_atom_site_label
_atom_site_type_symbol
_atom_site_fract_x
_atom_site_fract_y
_atom_site_fract_z
_atom_site_U_iso_or_equiv
_atom_site_adp_type
_atom_site_occupancy
_atom_site_symmetry_multiplicity
_atom_site_calc_flag
_atom_site_refinement_flags
_atom_site_disorder_assembly
_atom_site_disorder_group
Yb1 Yb 0.141348(9) 0.462687(12) 0.370201(6) 0.02512(4) Uani 1 1 d . . .
Yb2 Yb 0.189107(9) 0.524192(12) 0.494440(7) 0.02643(4) Uani 1 1 d . . .
O4 O 0.08936(17) 0.5211(2) 0.45781(13) 0.0376(9) Uani 1 1 d U . .
O6 O -0.10683(18) 0.5077(3) 0.39920(12) 0.0397(10) Uani 1 1 d . . .
H6 H -0.0681 0.5156 0.3882 0.059 Uiso 1 1 calc R . .
O13 O 0.23722(16) 0.4693(2) 0.41451(12) 0.0329(9) Uani 1 1 d . . .
O5 O 0.02943(17) 0.4995(3) 0.39746(11) 0.0372(9) Uani 1 1 d . . .
O3 O 0.2406(2) 0.8208(3) 0.46896(11) 0.0441(10) Uani 1 1 d . . .
H3 H 0.2580 0.7693 0.4725 0.066 Uiso 1 1 calc R . .
O8 O 0.1616(2) 0.4668(3) 0.56149(12) 0.0468(11) Uani 1 1 d U . .
C9 C 0.2384(2) 0.9476(3) 0.36493(19) 0.0343(12) Uani 1 1 d . . .
C22 C -0.1633(3) 0.5094(3) 0.46767(18) 0.0327(12) Uani 1 1 d U . .
O11 O 0.19032(19) 0.5091(3) 0.30225(12) 0.0409(10) Uani 1 1 d . . .
O14 O 0.30208(18) 0.4779(3) 0.47338(12) 0.0391(10) Uani 1 1 d . . .
O22 O 0.2160(2) 0.3423(3) 0.34652(12) 0.0464(10) Uani 1 1 d . . .
H22A H 0.2319 0.3082 0.3692 0.070 Uiso 1 1 d R . .
H22B H 0.1942 0.3026 0.3281 0.070 Uiso 1 1 d R . .
C12 C 0.2681(3) 0.9999(3) 0.44411(17) 0.0331(12) Uani 1 1 d . . .
H12A H 0.2680 1.0597 0.4294 0.040 Uiso 1 1 calc R . .
H12B H 0.2313 1.0018 0.4660 0.040 Uiso 1 1 calc R . .
C14 C -0.0341(3) 0.5108(3) 0.46441(17) 0.0315(12) Uani 1 1 d . . .
O21 O 0.1283(2) 0.6471(3) 0.52721(12) 0.0469(10) Uani 1 1 d . . .
H2A H 0.0974 0.6686 0.5093 0.070 Uiso 1 1 d R . .
H2B H 0.1570 0.6912 0.5339 0.070 Uiso 1 1 d R . .
C23 C -0.1012(2) 0.5103(3) 0.44395(16) 0.0256(11) Uani 1 1 d . . .
O10 O 0.08231(18) 0.5531(3) 0.31451(11) 0.0393(9) Uani 1 1 d . . .
C1 C 0.1951(2) 0.6703(3) 0.41049(16) 0.0288(11) Uani 1 1 d . . .
C2 C 0.2119(2) 0.7660(3) 0.39520(16) 0.0299(11) Uani 1 1 d U . .
C10 C 0.2481(2) 0.9271(3) 0.41073(17) 0.0311(12) Uani 1 1 d . . .
O1 O 0.16678(18) 0.6161(2) 0.38426(11) 0.0395(9) Uani 1 1 d . . .
C13 C 0.0316(2) 0.5117(3) 0.43796(17) 0.0284(11) Uani 1 1 d U . .
C47 C 0.2973(2) 0.4741(3) 0.43186(19) 0.0334(13) Uani 1 1 d . . .
C11 C 0.2333(2) 0.8380(3) 0.42473(17) 0.0324(12) Uani 1 1 d . . .
O2 O 0.21057(18) 0.6485(2) 0.45031(11) 0.0352(9) Uani 1 1 d . . .
C3 C 0.2038(3) 0.7863(4) 0.35160(17) 0.0338(12) Uani 1 1 d U . .
H3A H 0.1889 0.7401 0.3325 0.041 Uiso 1 1 calc R . .
O20 O 0.0690(2) 0.3599(3) 0.33288(12) 0.0467(10) Uani 1 1 d U . .
C36 C 0.1357(3) 0.5563(3) 0.29143(17) 0.0331(12) Uani 1 1 d . . .
C56 C 0.4889(2) 0.4982(3) 0.39840(17) 0.0297(12) Uani 1 1 d D . .
O18 O 0.59097(19) 0.3293(2) 0.39825(10) 0.0371(9) Uani 1 1 d . . .
H18 H 0.5975 0.2737 0.3940 0.056 Uiso 1 1 calc R . .
O9 O 0.2084(2) 0.3142(3) 0.59310(11) 0.0466(10) Uani 1 1 d . . .
H9 H 0.2076 0.3577 0.5757 0.070 Uiso 1 1 calc R . .
O15 O 0.43662(19) 0.4924(3) 0.46778(12) 0.0445(10) Uani 1 1 d . . .
H15 H 0.3981 0.4889 0.4795 0.067 Uiso 1 1 calc R . .
C61 C 0.6196(2) 0.2998(3) 0.51556(15) 0.0304(12) Uani 1 1 d . . .
H61 H 0.6323 0.2542 0.5356 0.036 Uiso 1 1 calc R . .
O12 O 0.2525(2) 0.5623(3) 0.23193(12) 0.0515(11) Uani 1 1 d . . .
H12 H 0.2453 0.5349 0.2550 0.077 Uiso 1 1 calc R . .
C37 C 0.1386(2) 0.6179(3) 0.25214(16) 0.0328(12) Uani 1 1 d . . .
C67 C 0.5854(2) 0.4600(3) 0.50026(18) 0.0313(12) Uani 1 1 d U . .
C4 C 0.2176(2) 0.8764(3) 0.33530(17) 0.0336(12) Uani 1 1 d . . .
C55 C 0.4814(3) 0.5043(4) 0.35223(16) 0.0363(13) Uani 1 1 d D . .
C68 C 0.5799(2) 0.4353(3) 0.45521(15) 0.0277(11) Uani 1 1 d D . .
C62 C 0.6037(2) 0.3889(3) 0.53048(16) 0.0316(12) Uani 1 1 d . . .
C64 C 0.5969(3) 0.4978(5) 0.5906(2) 0.0555(17) Uani 1 1 d . . .
H64 H 0.5994 0.5107 0.6204 0.067 Uiso 1 1 calc R . .
C15 C -0.0313(3) 0.5069(4) 0.50935(16) 0.0354(13) Uani 1 1 d . . .
H15A H 0.0123 0.5065 0.5229 0.042 Uiso 1 1 calc R . .
C66 C 0.5758(3) 0.5520(4) 0.5165(2) 0.0457(15) Uani 1 1 d U . .
H66 H 0.5654 0.6002 0.4973 0.055 Uiso 1 1 calc R . .
C48 C 0.3614(2) 0.4823(3) 0.40447(18) 0.0307(12) Uani 1 1 d . . .
C38 C 0.0820(3) 0.6731(4) 0.24328(17) 0.0424(14) Uani 1 1 d . . .
H38 H 0.0428 0.6704 0.2613 0.051 Uiso 1 1 calc R . .
C49 C 0.3549(2) 0.4879(4) 0.35999(17) 0.0367(14) Uani 1 1 d . . .
H49 H 0.3107 0.4846 0.3473 0.044 Uiso 1 1 calc R . .
C50 C 0.4135(3) 0.4983(4) 0.33355(18) 0.0392(14) Uani 1 1 d . . .
C8 C 0.2473(3) 1.0387(4) 0.3466(2) 0.0496(16) Uani 1 1 d . . .
H8 H 0.2610 1.0873 0.3648 0.059 Uiso 1 1 calc R . .
C33 C 0.1901(3) 0.2831(4) 0.66891(16) 0.0374(13) Uani 1 1 d . . .
C5 C 0.2081(3) 0.8943(4) 0.29045(18) 0.0436(15) Uani 1 1 d . . .
H5 H 0.1947 0.8470 0.2715 0.052 Uiso 1 1 calc R . .
C46 C 0.1991(3) 0.6209(4) 0.22374(16) 0.0371(13) Uani 1 1 d . . .
C58 C 0.5610(2) 0.5094(3) 0.42019(17) 0.0355(13) Uani 1 1 d D . .
H58A H 0.5629 0.5702 0.4338 0.043 Uiso 1 1 calc R . .
H58B H 0.5965 0.5079 0.3975 0.043 Uiso 1 1 calc R . .
C54 C 0.5394(3) 0.5153(5) 0.3228(2) 0.0564(17) Uani 1 1 d DU . .
H54 H 0.5849 0.5164 0.3337 0.068 Uiso 1 1 calc R . .
C25 C 0.1477(3) 0.4301(4) 0.63583(15) 0.0398(14) Uani 1 1 d D . .
O19 O 0.2698(2) 0.5925(4) 0.53909(14) 0.0687(14) Uani 1 1 d . . .
C16 C -0.0902(3) 0.5035(4) 0.53489(15) 0.0405(14) Uani 1 1 d D . .
C44 C 0.1435(3) 0.7389(4) 0.17974(17) 0.0381(13) Uani 1 1 d . . .
C52 C 0.4610(3) 0.5193(5) 0.2602(2) 0.065(2) Uani 1 1 d . . .
H52 H 0.4549 0.5252 0.2301 0.077 Uiso 1 1 calc R . .
O7 O 0.1105(3) 0.5703(3) 0.60354(14) 0.0780(16) Uani 1 1 d . . .
C63 C 0.6074(3) 0.4113(4) 0.57585(17) 0.0415(14) Uani 1 1 d . . .
H63 H 0.6174 0.3644 0.5958 0.050 Uiso 1 1 calc R . .
C57 C 0.4288(2) 0.4909(3) 0.42383(17) 0.0293(11) Uani 1 1 d . . .
C24 C 0.1385(4) 0.4958(4) 0.59818(18) 0.0506(17) Uani 1 1 d DU . .
C6 C 0.2188(3) 0.9822(5) 0.2753(2) 0.0551(18) Uani 1 1 d . . .
H6A H 0.2145 0.9946 0.2455 0.066 Uiso 1 1 calc R . .
C32 C 0.1598(3) 0.3115(4) 0.70833(17) 0.0410(14) Uani 1 1 d . . .
C53 C 0.5278(4) 0.5243(6) 0.2783(2) 0.066(2) Uani 1 1 d U . .
H53 H 0.5658 0.5341 0.2598 0.080 Uiso 1 1 calc R . .
C17 C -0.0862(4) 0.4946(6) 0.58136(18) 0.067(2) Uani 1 1 d D . .
H17 H -0.0426 0.4926 0.5948 0.080 Uiso 1 1 calc R . .
C21 C -0.1577(2) 0.5055(4) 0.51431(18) 0.0358(13) Uani 1 1 d DU . .
C34 C 0.1813(3) 0.3427(4) 0.63247(16) 0.0380(13) Uani 1 1 d . . .
C26 C 0.1210(3) 0.4553(4) 0.67583(18) 0.0453(15) Uani 1 1 d . . .
H26 H 0.0988 0.5126 0.6783 0.054 Uiso 1 1 calc R . .
C51 C 0.4058(3) 0.5060(5) 0.2862(2) 0.0562(18) Uani 1 1 d . . .
H51 H 0.3614 0.5015 0.2739 0.067 Uiso 1 1 calc R . .
C31 C 0.1604(3) 0.2520(4) 0.74669(17) 0.0455(15) Uani 1 1 d . . .
H31 H 0.1810 0.1935 0.7452 0.055 Uiso 1 1 calc R . .
C45 C 0.2035(3) 0.6840(4) 0.19017(15) 0.0332(12) Uani 1 1 d . . .
C69 C 0.5959(2) 0.3477(3) 0.44195(15) 0.0274(11) Uani 1 1 d . . .
C7 C 0.2364(4) 1.0549(5) 0.3046(2) 0.063(2) Uani 1 1 d . . .
H7 H 0.2403 1.1153 0.2941 0.075 Uiso 1 1 calc R . .
C65 C 0.5820(3) 0.5690(4) 0.5604(2) 0.0615(19) Uani 1 1 d . . .
H65 H 0.5763 0.6294 0.5706 0.074 Uiso 1 1 calc R . .
C39 C 0.0824(3) 0.7348(4) 0.20673(18) 0.0407(13) Uani 1 1 d . . .
C27 C 0.1255(3) 0.3992(4) 0.71289(16) 0.0445(15) Uani 1 1 d . . .
C59 C 0.6366(2) 0.1817(3) 0.45722(16) 0.0298(11) Uani 1 1 d DU . .
C60 C 0.6168(2) 0.2780(3) 0.47132(15) 0.0266(11) Uani 1 1 d D . .
C28 C 0.0966(4) 0.4257(5) 0.7540(2) 0.0629(19) Uani 1 1 d . . .
H28 H 0.0752 0.4834 0.7567 0.075 Uiso 1 1 calc R . .
C40 C 0.0227(4) 0.7846(5) 0.1956(2) 0.065(2) Uani 1 1 d . . .
H40 H -0.0171 0.7799 0.2131 0.078 Uiso 1 1 calc R . .
C43 C 0.1395(3) 0.7976(5) 0.14240(18) 0.0562(18) Uani 1 1 d . . .
H43 H 0.1777 0.8021 0.1236 0.067 Uiso 1 1 calc R . .
C29 C 0.0995(4) 0.3682(6) 0.7894(2) 0.068(2) Uani 1 1 d . . .
H29 H 0.0809 0.3864 0.8162 0.082 Uiso 1 1 calc R . .
C20 C -0.2175(3) 0.5013(5) 0.5430(2) 0.063(2) Uani 1 1 d D . .
H20 H -0.2623 0.5044 0.5311 0.076 Uiso 1 1 calc R . .
C42 C 0.0805(4) 0.8470(5) 0.1339(2) 0.067(2) Uani 1 1 d . . .
H42 H 0.0800 0.8867 0.1099 0.080 Uiso 1 1 calc R . .
C19 C -0.2104(4) 0.4930(6) 0.5861(3) 0.075(2) Uani 1 1 d . . .
H19 H -0.2506 0.4899 0.6033 0.090 Uiso 1 1 calc R . .
C30 C 0.1312(3) 0.2814(5) 0.7845(2) 0.0620(19) Uani 1 1 d . . .
H30 H 0.1322 0.2417 0.8085 0.074 Uiso 1 1 calc R . .
C41 C 0.0215(4) 0.8407(5) 0.1593(2) 0.071(2) Uani 1 1 d . . .
H41 H -0.0187 0.8739 0.1521 0.086 Uiso 1 1 calc R . .
C18 C -0.1454(4) 0.4889(6) 0.6065(2) 0.079(3) Uani 1 1 d . . .
H18A H -0.1422 0.4823 0.6367 0.095 Uiso 1 1 calc R . .
O17 O 0.62145(17) 0.1580(2) 0.41896(11) 0.0321(8) Uani 1 1 d U . .
O16 O 0.66718(18) 0.1300(2) 0.48522(10) 0.0329(8) Uani 1 1 d . . .
O24 O 0.5166(4) 0.7644(5) 0.4897(2) 0.123(2) Uiso 1 1 d . . .
C35 C 0.2288(3) 0.1930(4) 0.66358(17) 0.0453(15) Uani 1 1 d . . .
H35A H 0.2401 0.1851 0.6328 0.054 Uiso 1 1 calc R . .
H35B H 0.1977 0.1427 0.6718 0.054 Uiso 1 1 calc R . .
N4 N 0.4726(2) 0.7511(5) 0.42125(16) 0.0736(17) Uiso 1 1 d D . .
N3 N 0.3646(3) 0.2474(5) 0.4652(2) 0.0724(17) Uiso 1 1 d D . .
N1 N 0.3543(4) 0.6767(5) 0.5701(3) 0.1025(18) Uani 1 1 d U . .
C70 C 0.2970(4) 0.6643(6) 0.5496(2) 0.076(2) Uani 1 1 d U . .
H70 H 0.2731 0.7180 0.5418 0.091 Uiso 1 1 calc R . .
O23 O 0.2994(3) 0.2473(5) 0.4054(2) 0.107(2) Uiso 1 1 d . . .
C79 C 0.5203(4) 0.7639(8) 0.4540(2) 0.124(4) Uiso 1 1 d D . .
H79 H 0.5655 0.7742 0.4438 0.149 Uiso 1 1 calc R . .
C78 C 0.4354(4) 0.2430(8) 0.4514(3) 0.124(4) Uiso 1 1 d D . .
H78A H 0.4372 0.2398 0.4201 0.185 Uiso 1 1 calc R . .
H78B H 0.4571 0.1887 0.4636 0.185 Uiso 1 1 calc R . .
H78C H 0.4598 0.2974 0.4612 0.185 Uiso 1 1 calc R . .
C80 C 0.5067(5) 0.7494(8) 0.37736(19) 0.123(3) Uiso 1 1 d D . .
H80A H 0.5116 0.8118 0.3666 0.184 Uiso 1 1 calc R . .
H80B H 0.4783 0.7141 0.3574 0.184 Uiso 1 1 calc R . .
H80C H 0.5521 0.7211 0.3797 0.184 Uiso 1 1 calc R . .
C76 C 0.3075(6) 0.2504(7) 0.4452(3) 0.107(3) Uiso 1 1 d . . .
H76 H 0.2673 0.2554 0.4622 0.129 Uiso 1 1 calc R . .
C81 C 0.4011(3) 0.7399(11) 0.4283(4) 0.191(6) Uiso 1 1 d D . .
H81A H 0.3937 0.7096 0.4559 0.287 Uiso 1 1 calc R . .
H81B H 0.3815 0.7027 0.4053 0.287 Uiso 1 1 calc R . .
H81C H 0.3788 0.7996 0.4286 0.287 Uiso 1 1 calc R . .
C73 C 0.0086(4) 0.3658(6) 0.3241(2) 0.0670(19) Uani 1 1 d U . .
H73 H -0.0113 0.4236 0.3296 0.080 Uiso 1 1 calc R . .
N2 N -0.0333(3) 0.3053(4) 0.3084(3) 0.1178(19) Uani 1 1 d DU . .
C72 C 0.3924(6) 0.5955(8) 0.5844(4) 0.133(3) Uani 1 1 d U . .
H72A H 0.3607 0.5440 0.5871 0.199 Uiso 1 1 calc R . .
H72B H 0.4136 0.6078 0.6123 0.199 Uiso 1 1 calc R . .
H72C H 0.4281 0.5807 0.5635 0.199 Uiso 1 1 calc R . .
C71 C 0.3868(6) 0.7653(8) 0.5775(4) 0.134(3) Uani 1 1 d U . .
H71A H 0.3996 0.7925 0.5500 0.202 Uiso 1 1 calc R . .
H71B H 0.4280 0.7571 0.5951 0.202 Uiso 1 1 calc R . .
H71C H 0.3546 0.8055 0.5925 0.202 Uiso 1 1 calc R . .
C77 C 0.3693(8) 0.2526(12) 0.5117(5) 0.207(7) Uiso 1 1 d . . .
H77A H 0.3893 0.1961 0.5229 0.310 Uiso 1 1 calc R . .
H77B H 0.3233 0.2608 0.5238 0.310 Uiso 1 1 calc R . .
H77C H 0.3983 0.3042 0.5198 0.310 Uiso 1 1 calc R . .
N5 N 0.7148(6) 0.7252(6) 0.6913(4) 0.165(4) Uiso 1 1 d D . .
O25 O 0.7617(5) 0.7120(7) 0.7608(3) 0.170(3) Uiso 1 1 d . . .
C74 C -0.1078(4) 0.3165(9) 0.3003(4) 0.133(3) Uani 1 1 d DU . .
H74A H -0.1260 0.3645 0.3190 0.200 Uiso 1 1 calc R . .
H74B H -0.1315 0.2591 0.3064 0.200 Uiso 1 1 calc R . .
H74C H -0.1152 0.3334 0.2703 0.200 Uiso 1 1 calc R . .
C82 C 0.7314(8) 0.6792(12) 0.7298(5) 0.172(6) Uiso 1 1 d . . .
C75 C -0.0125(6) 0.2073(6) 0.3095(4) 0.153(3) Uani 1 1 d DU . .
H75A H -0.0008 0.1871 0.2804 0.230 Uiso 1 1 calc R . .
H75B H -0.0505 0.1706 0.3205 0.230 Uiso 1 1 calc R . .
H75C H 0.0275 0.2001 0.3282 0.230 Uiso 1 1 calc R . .
C83 C 0.7295(10) 0.8234(7) 0.6807(6) 0.234(8) Uiso 1 1 d D . .
C84 C 0.6910(10) 0.6802(15) 0.6504(7) 0.237(9) Uiso 1 1 d . . .
O26 O 0.4486(13) 0.7903(19) 0.7026(8) 0.253(8) Uiso 0.558(12) 1 d P A 1
O26A O 0.5262(17) 0.761(2) 0.6683(10) 0.253(8) Uiso 0.442(12) 1 d P A 2

loop_
_atom_site_aniso_label
_atom_site_aniso_U_11
_atom_site_aniso_U_22
_atom_site_aniso_U_33
_atom_site_aniso_U_23
_atom_site_aniso_U_13
_atom_site_aniso_U_12
Yb1 0.02200(8) 0.02787(8) 0.02549(9) 0.00589(9) 0.00024(9) -0.00206(7)
Yb2 0.02523(8) 0.02724(8) 0.02683(9) 0.00308(9) -0.00163(9) -0.00248(7)
O4 0.0240(16) 0.0335(18) 0.055(2) 0.0066(16) -0.0026(16) -0.0042(14)
O6 0.0226(16) 0.059(2) 0.037(2) -0.0013(18) 0.0014(16) 0.0025(17)
O13 0.0187(15) 0.0418(19) 0.0383(19) 0.0055(15) -0.0041(14) 0.0013(14)
O5 0.0260(16) 0.050(2) 0.036(2) 0.0001(17) -0.0001(15) 0.0048(16)
O3 0.059(2) 0.040(2) 0.0336(19) 0.0063(16) -0.0067(17) -0.0163(18)
O8 0.069(3) 0.045(2) 0.0261(19) 0.0056(16) 0.0046(19) 0.0094(19)
C9 0.0221(19) 0.030(2) 0.051(3) 0.008(2) 0.008(2) -0.0008(17)
C22 0.035(3) 0.019(2) 0.044(3) 0.003(2) 0.004(2) 0.005(2)
O11 0.0379(19) 0.052(2) 0.033(2) 0.0214(17) 0.0041(15) 0.0094(17)
O14 0.0236(16) 0.054(2) 0.039(2) 0.0048(17) -0.0004(15) 0.0019(16)
O22 0.052(2) 0.048(2) 0.039(2) 0.0061(17) 0.0002(18) 0.0176(19)
C12 0.030(2) 0.024(2) 0.045(3) 0.001(2) 0.005(2) 0.002(2)
C14 0.025(2) 0.028(2) 0.041(3) 0.005(2) 0.005(2) -0.001(2)
O21 0.059(2) 0.036(2) 0.046(2) -0.0026(17) -0.0118(19) 0.0067(18)
C23 0.0176(19) 0.025(2) 0.034(3) -0.0001(19) -0.0031(19) -0.0068(18)
O10 0.0338(18) 0.049(2) 0.0355(19) 0.0178(16) 0.0034(16) -0.0049(16)
C1 0.024(2) 0.020(2) 0.043(3) 0.004(2) 0.001(2) 0.0018(18)
C2 0.026(2) 0.029(2) 0.036(2) 0.007(2) -0.005(2) -0.0028(19)
C10 0.0159(19) 0.030(2) 0.048(3) 0.002(2) 0.001(2) 0.0032(18)
O1 0.0420(17) 0.0281(18) 0.048(2) 0.0013(15) -0.0143(16) -0.0070(16)
C13 0.0147(18) 0.029(2) 0.042(3) 0.007(2) -0.0041(19) -0.0012(18)
C47 0.021(2) 0.029(2) 0.051(3) 0.003(2) 0.002(2) 0.0037(19)
C11 0.022(2) 0.033(2) 0.042(3) 0.010(2) 0.002(2) -0.0039(19)
O2 0.0468(19) 0.0262(17) 0.0326(18) 0.0066(14) 0.0027(16) -0.0071(15)
C3 0.032(2) 0.028(2) 0.041(2) 0.004(2) 0.005(2) -0.001(2)
O20 0.047(2) 0.047(2) 0.046(2) 0.0000(18) -0.0134(18) -0.0090(18)
C36 0.035(3) 0.034(3) 0.031(3) 0.005(2) -0.001(2) -0.005(2)
C56 0.023(2) 0.024(2) 0.042(3) 0.001(2) -0.004(2) 0.0009(18)
O18 0.047(2) 0.043(2) 0.0216(16) -0.0025(15) -0.0047(15) 0.0022(17)
O9 0.070(2) 0.048(2) 0.0222(18) 0.0025(16) -0.0030(17) 0.011(2)
O15 0.0224(17) 0.073(3) 0.038(2) 0.003(2) -0.0058(16) -0.0016(18)
C61 0.033(2) 0.030(2) 0.027(2) 0.001(2) -0.004(2) 0.004(2)
O12 0.051(2) 0.058(2) 0.046(2) 0.0215(18) 0.0196(18) 0.0229(19)
C37 0.029(2) 0.035(3) 0.034(3) 0.007(2) 0.002(2) 0.001(2)
C67 0.0171(18) 0.031(2) 0.046(3) -0.013(2) -0.006(2) 0.0053(15)
C4 0.025(2) 0.032(3) 0.044(3) 0.008(2) 0.001(2) 0.003(2)
C55 0.036(3) 0.042(3) 0.031(3) 0.015(2) 0.002(2) -0.002(2)
C68 0.0171(19) 0.028(2) 0.038(3) -0.002(2) -0.0060(19) 0.0013(18)
C62 0.030(2) 0.032(2) 0.033(3) -0.009(2) -0.002(2) 0.002(2)
C64 0.059(4) 0.059(3) 0.048(3) -0.032(3) 0.000(3) 0.000(3)
C15 0.025(2) 0.048(3) 0.032(3) 0.006(2) -0.005(2) -0.001(2)
C66 0.041(3) 0.037(3) 0.060(4) -0.011(3) -0.007(3) 0.006(2)
C48 0.021(2) 0.027(2) 0.044(3) 0.000(2) -0.007(2) 0.0012(19)
C38 0.032(2) 0.055(3) 0.040(3) 0.011(3) -0.001(2) 0.001(2)
C49 0.022(2) 0.044(3) 0.044(3) 0.011(2) -0.005(2) -0.001(2)
C50 0.030(2) 0.046(3) 0.042(3) 0.011(2) -0.006(2) 0.005(2)
C8 0.049(3) 0.041(3) 0.059(4) 0.020(3) -0.006(3) 0.001(3)
C33 0.043(3) 0.045(3) 0.024(2) 0.009(2) -0.008(2) -0.010(2)
C5 0.034(3) 0.058(3) 0.039(3) 0.012(3) -0.003(2) -0.001(3)
C46 0.038(3) 0.043(3) 0.030(3) 0.011(2) 0.002(2) 0.007(2)
C58 0.018(2) 0.041(3) 0.048(3) 0.011(2) -0.005(2) -0.002(2)
C54 0.031(3) 0.091(4) 0.047(3) 0.008(3) 0.004(3) -0.007(3)
C25 0.046(3) 0.050(3) 0.023(2) 0.003(2) 0.003(2) -0.005(3)
O19 0.060(3) 0.087(3) 0.059(3) -0.027(2) -0.015(2) -0.021(3)
C16 0.040(3) 0.046(3) 0.036(3) 0.009(2) 0.004(2) -0.004(3)
C44 0.039(3) 0.039(3) 0.037(3) 0.017(2) -0.002(2) -0.001(2)
C52 0.048(4) 0.106(6) 0.040(3) 0.026(3) 0.001(3) -0.001(4)
O7 0.131(4) 0.059(3) 0.043(2) 0.016(2) 0.023(3) 0.044(3)
C63 0.042(3) 0.046(3) 0.036(3) -0.006(2) 0.000(2) 0.001(3)
C57 0.026(2) 0.024(2) 0.038(3) 0.003(2) -0.005(2) 0.0032(19)
C24 0.066(4) 0.047(3) 0.039(3) 0.014(3) 0.002(3) 0.010(3)
C6 0.056(4) 0.070(4) 0.040(3) 0.026(3) -0.010(3) 0.003(3)
C32 0.030(2) 0.050(3) 0.043(3) 0.014(3) -0.010(2) -0.010(2)
C53 0.040(3) 0.106(5) 0.054(4) 0.025(3) 0.005(3) -0.003(3)
C17 0.053(4) 0.103(5) 0.045(4) 0.018(4) 0.001(3) 0.000(4)
C21 0.020(2) 0.032(3) 0.056(3) 0.001(2) 0.007(2) -0.003(2)
C34 0.049(3) 0.043(3) 0.022(2) 0.000(2) -0.009(2) -0.007(2)
C26 0.059(3) 0.046(3) 0.031(3) -0.003(2) -0.006(3) -0.002(3)
C51 0.039(3) 0.092(5) 0.038(3) 0.022(3) -0.004(3) 0.000(3)
C31 0.036(3) 0.065(4) 0.035(3) 0.014(3) -0.004(2) -0.004(3)
C45 0.044(3) 0.036(3) 0.019(2) 0.006(2) 0.004(2) 0.006(2)
C69 0.0166(19) 0.037(2) 0.029(2) 0.000(2) -0.0014(18) -0.0045(19)
C7 0.067(4) 0.050(4) 0.070(4) 0.027(3) -0.008(4) -0.002(3)
C65 0.054(4) 0.042(3) 0.088(5) -0.039(3) 0.004(3) -0.001(3)
C39 0.037(3) 0.037(3) 0.048(3) 0.012(2) 0.002(2) 0.009(2)
C27 0.047(3) 0.064(4) 0.023(3) 0.005(3) -0.002(2) -0.009(3)
C59 0.025(2) 0.028(2) 0.037(3) -0.005(2) 0.000(2) 0.0038(19)
C60 0.027(2) 0.025(2) 0.028(2) -0.0005(19) 0.0003(19) 0.0051(19)
C28 0.074(4) 0.068(4) 0.046(4) -0.005(3) 0.013(3) -0.005(4)
C40 0.056(3) 0.072(4) 0.066(4) 0.024(3) -0.012(3) 0.019(3)
C43 0.069(4) 0.066(4) 0.033(3) 0.025(3) 0.004(3) 0.012(3)
C29 0.074(4) 0.101(6) 0.030(3) 0.017(3) -0.001(3) 0.008(4)
C20 0.056(4) 0.070(4) 0.063(4) -0.003(4) 0.023(3) -0.016(3)
C42 0.071(4) 0.075(4) 0.055(4) 0.040(3) -0.008(3) 0.015(4)
C19 0.047(4) 0.111(6) 0.067(5) 0.015(4) 0.023(4) -0.011(4)
C30 0.054(3) 0.091(5) 0.041(3) 0.036(3) 0.006(3) -0.004(4)
C41 0.054(4) 0.090(5) 0.070(4) 0.041(4) -0.002(3) 0.024(4)
C18 0.081(5) 0.115(6) 0.041(4) 0.018(4) 0.021(4) -0.017(5)
O17 0.0349(17) 0.0326(17) 0.0289(17) -0.0096(14) -0.0013(14) 0.0102(14)
O16 0.0430(17) 0.0271(16) 0.0287(19) -0.0049(14) -0.0038(15) 0.0065(14)
C35 0.056(3) 0.051(3) 0.028(3) 0.009(2) -0.017(2) -0.006(3)
N1 0.095(3) 0.097(3) 0.116(4) -0.027(3) -0.048(3) -0.024(3)
C70 0.085(4) 0.085(5) 0.057(4) -0.010(4) -0.006(4) -0.011(4)
C73 0.058(3) 0.092(4) 0.052(4) -0.012(4) -0.005(3) -0.013(4)
N2 0.106(3) 0.106(3) 0.141(4) 0.004(3) -0.074(3) -0.028(3)
C72 0.125(5) 0.121(5) 0.153(6) -0.016(5) -0.051(5) -0.001(5)
C71 0.140(6) 0.122(6) 0.141(6) -0.029(5) -0.036(5) -0.041(5)
C74 0.104(4) 0.146(6) 0.150(6) 0.013(5) -0.057(5) -0.035(4)
C75 0.157(5) 0.116(4) 0.186(6) 0.004(5) -0.076(5) -0.024(5)

loop_
_atom_type_symbol
_atom_type_description
_atom_type_scat_dispersion_real
_atom_type_scat_dispersion_imag
_atom_type_scat_source
C C 0.0033 0.0016 'International Tables Vol C Tables 4.2.6.8 and 6.1.1.4'
H H 0.0000 0.0000 'International Tables Vol C Tables 4.2.6.8 and 6.1.1.4'
N N 0.0061 0.0033 'International Tables Vol C Tables 4.2.6.8 and 6.1.1.4'
O O 0.0106 0.0060 'International Tables Vol C Tables 4.2.6.8 and 6.1.1.4'
Yb Yb -0.3850 5.5486 'International Tables Vol C Tables 4.2.6.8 and 6.1.1.4'

loop_
_geom_angle_atom_site_label_1
_geom_angle_atom_site_label_2
_geom_angle_atom_site_label_3
_geom_angle
_geom_angle_site_symmetry_1
_geom_angle_site_symmetry_3
O4 Yb1 Yb2 32.93(7) . .
O4 Yb1 C13 24.31(11) . .
O13 Yb1 Yb2 40.93(9) . .
O13 Yb1 O4 73.85(11) . .
O13 Yb1 O5 120.64(12) . .
O13 Yb1 O11 101.04(12) . .
O13 Yb1 O22 74.17(13) . .
O13 Yb1 O10 140.32(12) . .
O13 Yb1 O1 71.32(12) . .
O13 Yb1 C13 98.04(12) . .
O13 Yb1 O20 142.72(13) . .
O13 Yb1 C36 121.94(13) . .
O13 Yb1 O17 77.36(12) . 4_455
O5 Yb1 Yb2 79.72(9) . .
O5 Yb1 O4 46.79(11) . .
O5 Yb1 O11 127.15(12) . .
O5 Yb1 O22 145.38(14) . .
O5 Yb1 O10 72.84(12) . .
O5 Yb1 C13 22.74(12) . .
O5 Yb1 C36 99.41(14) . .
O11 Yb1 Yb2 132.65(9) . .
O11 Yb1 O4 147.02(12) . .
O11 Yb1 O10 54.35(12) . .
O11 Yb1 C13 143.62(13) . .
O11 Yb1 C36 27.75(13) . .
O22 Yb1 Yb2 108.42(9) . .
O22 Yb1 O4 133.26(11) . .
O22 Yb1 O11 72.55(13) . .
O22 Yb1 O10 117.43(12) . .
O22 Yb1 C13 143.06(13) . .
O22 Yb1 C36 96.57(14) . .
O10 Yb1 Yb2 130.84(9) . .
O10 Yb1 O4 108.99(11) . .
O10 Yb1 C13 91.91(12) . .
O10 Yb1 C36 26.70(13) . .
O1 Yb1 Yb2 64.07(8) . .
O1 Yb1 O4 68.38(11) . .
O1 Yb1 O5 84.81(13) . .
O1 Yb1 O11 79.05(13) . .
O1 Yb1 O22 129.42(13) . .
O1 Yb1 O10 73.38(12) . .
O1 Yb1 C13 78.16(12) . .
O1 Yb1 O20 145.91(13) . .
O1 Yb1 C36 72.71(13) . .
O1 Yb1 O17 129.28(12) . 4_455
C13 Yb1 Yb2 57.17(9) . .
O20 Yb1 Yb2 137.88(9) . .
O20 Yb1 O4 115.03(11) . .
O20 Yb1 O5 77.13(13) . .
O20 Yb1 O11 89.09(13) . .
O20 Yb1 O22 74.97(14) . .
O20 Yb1 O10 73.75(13) . .
O20 Yb1 C13 94.17(13) . .
O20 Yb1 C36 81.93(14) . .
C36 Yb1 Yb2 136.70(11) . .
C36 Yb1 O4 129.32(13) . .
C36 Yb1 C13 117.11(14) . .
O17 Yb1 Yb2 66.04(8) 4_455 .
O17 Yb1 O4 65.11(10) 4_455 .
O17 Yb1 O5 78.03(12) 4_455 .
O17 Yb1 O11 146.85(13) 4_455 .
O17 Yb1 O22 75.28(12) 4_455 .
O17 Yb1 O10 141.04(12) 4_455 .
O17 Yb1 C13 67.79(12) 4_455 .
O17 Yb1 O20 74.99(12) 4_455 .
O17 Yb1 C36 156.79(13) 4_455 .
Yb1 Yb2 H2A 100.2 . .
Yb1 Yb2 H2B 123.8 . .
O4 Yb2 Yb1 47.06(10) . .
O4 Yb2 O13 80.26(12) . .
O4 Yb2 O8 104.47(15) . .
O4 Yb2 O14 130.34(13) . .
O4 Yb2 O21 78.74(13) . .
O4 Yb2 H2A 63.3 . .
O4 Yb2 H2B 92.7 . .
O4 Yb2 C47 105.93(14) . .
O4 Yb2 O2 82.60(13) . .
O4 Yb2 O19 153.41(16) . .
O4 Yb2 O16 76.05(12) . 4_455
O13 Yb2 Yb1 33.20(7) . .
O13 Yb2 H2A 125.5 . .
O13 Yb2 H2B 136.0 . .
O13 Yb2 C47 25.72(12) . .
O8 Yb2 Yb1 136.23(10) . .
O8 Yb2 O13 141.31(12) . .
O8 Yb2 O14 110.90(14) . .
O8 Yb2 O21 76.96(13) . .
O8 Yb2 H2A 88.8 . .
O8 Yb2 H2B 82.6 . .
O8 Yb2 C47 131.92(14) . .
O8 Yb2 O2 149.51(13) . .
O8 Yb2 O19 76.93(16) . .
O8 Yb2 O16 73.38(12) . 4_455
O14 Yb2 Yb1 83.49(9) . .
O14 Yb2 O13 50.40(11) . .
O14 Yb2 H2A 147.5 . .
O14 Yb2 H2B 124.9 . .
O14 Yb2 C47 25.31(13) . .
O21 Yb2 Yb1 117.37(9) . .
O21 Yb2 O13 140.30(12) . .
O21 Yb2 O14 141.95(14) . .
O21 Yb2 H2A 17.1 . .
O21 Yb2 H2B 17.1 . .
O21 Yb2 C47 145.23(13) . .
H2A Yb2 H2B 29.5 . .
C47 Yb2 Yb1 58.88(10) . .
C47 Yb2 H2A 138.3 . .
C47 Yb2 H2B 131.5 . .
O2 Yb2 Yb1 69.72(8) . .
O2 Yb2 O13 68.71(11) . .
O2 Yb2 O14 84.00(13) . .
O2 Yb2 O21 75.44(13) . .
O2 Yb2 H2A 67.6 . .
O2 Yb2 H2B 67.3 . .
O2 Yb2 C47 71.18(13) . .
O2 Yb2 O19 83.92(15) . .
O19 Yb2 Yb1 144.73(12) . .
O19 Yb2 O13 115.67(13) . .
O19 Yb2 O14 70.46(15) . .
O19 Yb2 O21 75.73(16) . .
O19 Yb2 H2A 90.3 . .
O19 Yb2 H2B 60.9 . .
O19 Yb2 C47 91.16(15) . .
O16 Yb2 Yb1 67.99(8) 4_455 .
O16 Yb2 O13 70.63(11) 4_455 .
O16 Yb2 O14 81.85(13) 4_455 .
O16 Yb2 O21 134.32(13) 4_455 .
O16 Yb2 H2A 129.7 4_455 .
O16 Yb2 H2B 149.6 4_455 .
O16 Yb2 C47 78.90(12) 4_455 .
O16 Yb2 O2 136.55(11) 4_455 .
O16 Yb2 O19 128.20(15) 4_455 .
Yb2 O4 Yb1 100.01(12) . .
C13 O4 Yb1 80.2(3) . .
C13 O4 Yb2 174.8(3) . .
C23 O6 H6 109.5 . .
Yb1 O13 Yb2 105.87(12) . .
C47 O13 Yb1 168.3(4) . .
C47 O13 Yb2 85.1(3) . .
C13 O5 Yb1 110.5(3) . .
C11 O3 H3 109.5 . .
C24 O8 Yb2 138.9(4) . .
C4 C9 C10 120.4(4) . .
C4 C9 C8 116.2(5) . .
C8 C9 C10 123.3(5) . .
C23 C22 C12 119.7(5) . 4_465
C23 C22 C21 117.1(5) . .
C21 C22 C12 122.7(5) . 4_465
C36 O11 Yb1 93.1(3) . .
C47 O14 Yb2 102.7(3) . .
Yb1 O22 H22A 111.6 . .
Yb1 O22 H22B 112.2 . .
H22A O22 H22B 106.8 . .
C22 C12 H12A 107.6 4_565 .
C22 C12 H12B 107.6 4_565 .
C22 C12 C10 118.8(4) 4_565 .
H12A C12 H12B 107.0 . .
C10 C12 H12A 107.6 . .
C10 C12 H12B 107.6 . .
C23 C14 C13 121.2(4) . .
C15 C14 C23 118.1(5) . .
C15 C14 C13 120.6(5) . .
Yb2 O21 H2A 109.7 . .
Yb2 O21 H2B 110.1 . .
H2A O21 H2B 108.8 . .
O6 C23 C22 116.9(4) . .
O6 C23 C14 120.5(4) . .
C22 C23 C14 122.6(5) . .
C36 O10 Yb1 92.1(3) . .
O1 C1 C2 118.2(4) . .
O1 C1 O2 123.7(4) . .
O2 C1 C2 118.1(4) . .
C11 C2 C1 122.2(4) . .
C3 C2 C1 118.5(4) . .
C3 C2 C11 119.3(4) . .
C9 C10 C12 123.0(4) . .
C11 C10 C9 117.6(4) . .
C11 C10 C12 119.1(5) . .
C1 O1 Yb1 144.6(3) . .
O4 C13 Yb1 75.5(3) . .
O4 C13 C14 118.3(4) . .
O5 C13 Yb1 46.7(2) . .
O5 C13 O4 121.3(4) . .
O5 C13 C14 120.4(4) . .
C14 C13 Yb1 161.7(3) . .
O13 C47 Yb2 69.2(3) . .
O13 C47 O14 119.0(4) . .
O13 C47 C48 121.0(5) . .
O14 C47 Yb2 52.0(2) . .
O14 C47 C48 119.9(4) . .
C48 C47 Yb2 159.3(3) . .
O3 C11 C2 121.1(4) . .
O3 C11 C10 116.6(4) . .
C10 C11 C2 122.3(5) . .
C1 O2 Yb2 135.0(3) . .
C2 C3 H3A 119.5 . .
C2 C3 C4 121.1(5) . .
C4 C3 H3A 119.5 . .
C73 O20 Yb1 130.0(5) . .
O11 C36 Yb1 59.1(3) . .
O11 C36 C37 119.3(4) . .
O10 C36 Yb1 61.2(3) . .
O10 C36 O11 120.0(5) . .
O10 C36 C37 120.6(4) . .
C37 C36 Yb1 171.6(4) . .
C55 C56 C58 120.8(4) . .
C57 C56 C55 118.5(4) . .
C57 C56 C58 120.3(4) . .
C69 O18 H18 109.5 . .
C34 O9 H9 109.5 . .
C57 O15 H15 109.5 . .
C62 C61 H61 119.4 . .
C62 C61 C60 121.2(4) . .
C60 C61 H61 119.4 . .
C46 O12 H12 109.5 . .
C38 C37 C36 118.3(4) . .
C38 C37 C46 119.7(5) . .
C46 C37 C36 122.0(4) . .
C68 C67 C66 123.9(5) . .
C62 C67 C68 117.8(4) . .
C62 C67 C66 118.3(5) . .
C3 C4 C9 119.2(5) . .
C5 C4 C9 121.6(5) . .
C5 C4 C3 119.1(5) . .
C56 C55 C54 123.5(5) . .
C50 C55 C56 119.1(4) . .
C50 C55 C54 117.4(5) . .
C67 C68 C58 120.8(4) . .
C69 C68 C67 120.2(4) . .
C69 C68 C58 118.9(4) . .
C61 C62 C67 120.2(4) . .
C61 C62 C63 121.0(5) . .
C67 C62 C63 118.8(5) . .
C63 C64 H64 120.4 . .
C63 C64 C65 119.1(6) . .
C65 C64 H64 120.4 . .
C14 C15 H15A 118.7 . .
C16 C15 C14 122.6(5) . .
C16 C15 H15A 118.7 . .
C67 C66 H66 120.1 . .
C65 C66 C67 119.8(6) . .
C65 C66 H66 120.1 . .
C49 C48 C47 119.3(4) . .
C49 C48 C57 119.4(5) . .
C57 C48 C47 121.2(5) . .
C37 C38 H38 119.6 . .
C37 C38 C39 120.8(5) . .
C39 C38 H38 119.6 . .
C48 C49 H49 119.6 . .
C48 C49 C50 120.8(5) . .
C50 C49 H49 119.6 . .
C55 C50 C51 119.1(5) . .
C49 C50 C55 120.6(5) . .
C49 C50 C51 120.3(5) . .
C9 C8 H8 119.3 . .
C7 C8 C9 121.5(6) . .
C7 C8 H8 119.3 . .
C32 C33 C34 116.9(5) . .
C32 C33 C35 123.3(5) . .
C34 C33 C35 119.7(5) . .
C4 C5 H5 120.6 . .
C6 C5 C4 118.8(6) . .
C6 C5 H5 120.6 . .
O12 C46 C37 118.4(4) . .
O12 C46 C45 120.4(5) . .
C45 C46 C37 121.2(5) . .
C56 C58 C68 115.8(4) . .
C56 C58 H58A 108.3 . .
C56 C58 H58B 108.3 . .
C68 C58 H58A 108.3 . .
C68 C58 H58B 108.4 . .
H58A C58 H58B 107.4 . .
C55 C54 H54 119.9 . .
C53 C54 C55 120.1(5) . .
C53 C54 H54 119.9 . .
C34 C25 C24 123.9(5) . .
C26 C25 C24 118.2(5) . .
C26 C25 C34 117.9(5) . .
C70 O19 Yb2 145.5(5) . .
C15 C16 C17 121.8(6) . .
C15 C16 C21 119.1(4) . .
C17 C16 C21 119.0(5) . .
C45 C44 C39 120.2(4) . .
C43 C44 C45 123.4(5) . .
C43 C44 C39 116.3(5) . .
C53 C52 H52 120.1 . .
C51 C52 H52 120.1 . .
C51 C52 C53 119.7(6) . .
C62 C63 H63 119.0 . .
C64 C63 C62 122.0(5) . .
C64 C63 H63 119.0 . .
C56 C57 C48 121.4(5) . .
O15 C57 C56 117.6(4) . .
O15 C57 C48 121.0(4) . .
O8 C24 C25 115.3(5) . .
O7 C24 O8 124.2(5) . .
O7 C24 C25 120.5(5) . .
C5 C6 H6A 119.8 . .
C5 C6 C7 120.3(6) . .
C7 C6 H6A 119.8 . .
C33 C32 C31 121.4(5) . .
C33 C32 C27 122.1(5) . .
C27 C32 C31 116.5(5) . .
C54 C53 C52 122.1(6) . .
C54 C53 H53 118.9 . .
C52 C53 H53 118.9 . .
C16 C17 H17 119.3 . .
C18 C17 C16 121.3(7) . .
C18 C17 H17 119.3 . .
C22 C21 C16 120.3(4) . .
C22 C21 C20 123.3(5) . .
C16 C21 C20 116.4(5) . .
O9 C34 C33 117.7(5) . .
O9 C34 C25 120.0(4) . .
C25 C34 C33 122.3(5) . .
C25 C26 H26 118.4 . .
C25 C26 C27 123.2(5) . .
C27 C26 H26 118.4 . .
C50 C51 H51 119.3 . .
C52 C51 C50 121.5(6) . .
C52 C51 H51 119.2 . .
C32 C31 H31 119.9 . .
C30 C31 C32 120.1(6) . .
C30 C31 H31 119.9 . .
C46 C45 C44 118.9(5) . .
C46 C45 C35 120.3(5) . 3_554
C44 C45 C35 120.8(4) . 3_554
O18 C69 C60 120.4(4) . .
C68 C69 O18 117.2(4) . .
C68 C69 C60 122.4(4) . .
C8 C7 C6 121.4(6) . .
C8 C7 H7 119.3 . .
C6 C7 H7 119.3 . .
C64 C65 H65 119.0 . .
C66 C65 C64 121.9(6) . .
C66 C65 H65 119.0 . .
C38 C39 C44 118.8(5) . .
C40 C39 C38 120.5(5) . .
C40 C39 C44 120.5(5) . .
C26 C27 C32 117.4(5) . .
C26 C27 C28 122.6(6) . .
C28 C27 C32 120.0(5) . .
O17 C59 C60 117.5(4) . .
O17 C59 O16 125.0(4) . .
O16 C59 C60 117.5(4) . .
C61 C60 C69 118.1(4) . .
C61 C60 C59 118.6(4) . .
C69 C60 C59 123.2(4) . .
C27 C28 H28 119.2 . .
C29 C28 C27 121.5(7) . .
C29 C28 H28 119.2 . .
C39 C40 H40 119.5 . .
C41 C40 C39 121.0(6) . .
C41 C40 H40 119.5 . .
C44 C43 H43 119.7 . .
C42 C43 C44 120.6(6) . .
C42 C43 H43 119.7 . .
C28 C29 H29 120.9 . .
C28 C29 C30 118.3(6) . .
C30 C29 H29 120.9 . .
C21 C20 H20 119.1 . .
C19 C20 C21 121.7(7) . .
C19 C20 H20 119.1 . .
C43 C42 H42 118.7 . .
C43 C42 C41 122.6(6) . .
C41 C42 H42 118.7 . .
C20 C19 H19 118.7 . .
C20 C19 C18 122.7(7) . .
C18 C19 H19 118.7 . .
C31 C30 C29 123.5(6) . .
C31 C30 H30 118.2 . .
C29 C30 H30 118.2 . .
C40 C41 H41 120.5 . .
C42 C41 C40 118.9(6) . .
C42 C41 H41 120.5 . .
C17 C18 C19 118.9(7) . .
C17 C18 H18A 120.6 . .
C19 C18 H18A 120.6 . .
C59 O17 Yb1 140.0(3) . 4
C59 O16 Yb2 137.4(3) . 4
C33 C35 C45 115.5(5) . 3_545
C33 C35 H35A 108.4 . .
C33 C35 H35B 108.4 . .
C45 C35 H35A 108.4 3_545 .
C45 C35 H35B 108.4 3_545 .
H35A C35 H35B 107.5 . .
C79 N4 C80 111.8(5) . .
C79 N4 C81 123.8(7) . .
C81 N4 C80 124.4(7) . .
C78 N3 C77 103.9(8) . .
C76 N3 C78 133.4(8) . .
C76 N3 C77 122.6(9) . .
C70 N1 C72 117.9(8) . .
C70 N1 C71 125.0(9) . .
C71 N1 C72 117.0(8) . .
O19 C70 N1 128.6(9) . .
O19 C70 H70 115.7 . .
N1 C70 H70 115.7 . .
O24 C79 N4 133.6(8) . .
O24 C79 H79 113.2 . .
N4 C79 H79 113.2 . .
N3 C78 H78A 109.5 . .
N3 C78 H78B 109.5 . .
N3 C78 H78C 109.5 . .
H78A C78 H78B 109.5 . .
H78A C78 H78C 109.5 . .
H78B C78 H78C 109.5 . .
N4 C80 H80A 109.5 . .
N4 C80 H80B 109.5 . .
N4 C80 H80C 109.5 . .
H80A C80 H80B 109.5 . .
H80A C80 H80C 109.5 . .
H80B C80 H80C 109.5 . .
N3 C76 H76 116.8 . .
O23 C76 N3 126.4(10) . .
O23 C76 H76 116.8 . .
N4 C81 H81A 109.6 . .
N4 C81 H81B 109.4 . .
N4 C81 H81C 109.4 . .
H81A C81 H81B 109.5 . .
H81A C81 H81C 109.5 . .
H81B C81 H81C 109.5 . .
O20 C73 H73 114.9 . .
O20 C73 N2 130.2(8) . .
N2 C73 H73 114.9 . .
C73 N2 C74 127.0(8) . .
C73 N2 C75 118.5(7) . .
C74 N2 C75 112.1(8) . .
N1 C72 H72A 109.5 . .
N1 C72 H72B 109.5 . .
N1 C72 H72C 109.5 . .
H72A C72 H72B 109.5 . .
H72A C72 H72C 109.5 . .
H72B C72 H72C 109.5 . .
N1 C71 H71A 109.5 . .
N1 C71 H71B 109.5 . .
N1 C71 H71C 109.5 . .
H71A C71 H71B 109.5 . .
H71A C71 H71C 109.5 . .
H71B C71 H71C 109.5 . .
N3 C77 H77A 109.4 . .
N3 C77 H77B 109.5 . .
N3 C77 H77C 109.4 . .
H77A C77 H77B 109.5 . .
H77A C77 H77C 109.5 . .
H77B C77 H77C 109.5 . .
C82 N5 C83 126.9(13) . .
C82 N5 C84 125.3(13) . .
C83 N5 C84 107.0(13) . .
N2 C74 H74A 109.6 . .
N2 C74 H74B 109.4 . .
N2 C74 H74C 109.5 . .
H74A C74 H74B 109.5 . .
H74A C74 H74C 109.5 . .
H74B C74 H74C 109.5 . .
O25 C82 N5 126.1(15) . .
N2 C75 H75A 109.5 . .
N2 C75 H75B 109.5 . .
N2 C75 H75C 109.5 . .
H75A C75 H75B 109.5 . .
H75A C75 H75C 109.5 . .
H75B C75 H75C 109.5 . .

loop_
_geom_bond_atom_site_label_1
_geom_bond_atom_site_label_2
_geom_bond_distance
_geom_bond_site_symmetry_2
Yb1 Yb2 4.0021(3) .
Yb1 O4 2.975(4) .
Yb1 O13 2.278(3) .
Yb1 O5 2.353(3) .
Yb1 O11 2.372(4) .
Yb1 O22 2.356(4) .
Yb1 O10 2.420(3) .
Yb1 O1 2.300(3) .
Yb1 C13 3.028(5) .
Yb1 O20 2.322(4) .
Yb1 C36 2.759(5) .
Yb1 O17 2.319(3) 4_455
Yb2 O4 2.209(3) .
Yb2 O13 2.726(4) .
Yb2 O8 2.270(4) .
Yb2 O14 2.347(3) .
Yb2 O21 2.340(4) .
Yb2 H2A 2.7536 .
Yb2 H2B 2.7580 .
Yb2 C47 2.905(5) .
Yb2 O2 2.277(3) .
Yb2 O19 2.280(4) .
Yb2 O16 2.276(3) 4_455
O4 C13 1.265(6) .
O6 H6 0.8200 .
O6 C23 1.371(6) .
O13 C47 1.265(6) .
O5 C13 1.250(6) .
O3 H3 0.8200 .
O3 C11 1.381(6) .
O8 C24 1.275(7) .
C9 C10 1.442(8) .
C9 C4 1.423(7) .
C9 C8 1.435(7) .
C22 C12 1.500(7) 4_465
C22 C23 1.390(7) .
C22 C21 1.430(7) .
O11 C36 1.287(6) .
O14 C47 1.273(7) .
O22 H22A 0.9016 .
O22 H22B 0.9033 .
C12 C22 1.500(7) 4_565
C12 H12A 0.9700 .
C12 H12B 0.9700 .
C12 C10 1.511(7) .
C14 C23 1.426(7) .
C14 C13 1.492(7) .
C14 C15 1.375(7) .
O21 H2A 0.8623 .
O21 H2B 0.8622 .
O10 C36 1.241(6) .
C1 C2 1.489(6) .
C1 O1 1.242(6) .
C1 O2 1.290(6) .
C2 C11 1.433(7) .
C2 C3 1.372(7) .
C10 C11 1.380(7) .
C47 C48 1.487(7) .
C3 H3A 0.9300 .
C3 C4 1.414(7) .
O20 C73 1.187(7) .
C36 C37 1.493(7) .
C56 C55 1.420(7) .
C56 C58 1.538(5) .
C56 C57 1.389(7) .
O18 H18 0.8200 .
O18 C69 1.364(5) .
O9 H9 0.8200 .
O9 C34 1.372(6) .
O15 H15 0.8200 .
O15 C57 1.351(6) .
C61 H61 0.9300 .
C61 C62 1.394(7) .
C61 C60 1.388(6) .
O12 H12 0.8200 .
O12 C46 1.347(6) .
C37 C38 1.368(7) .
C37 C46 1.444(7) .
C67 C68 1.425(7) .
C67 C62 1.421(7) .
C67 C66 1.425(7) .
C4 C5 1.406(7) .
C55 C50 1.420(7) .
C55 C54 1.434(6) .
C68 C58 1.553(6) .
C68 C69 1.359(6) .
C62 C63 1.425(7) .
C64 H64 0.9300 .
C64 C63 1.338(8) .
C64 C65 1.407(10) .
C15 H15A 0.9300 .
C15 C16 1.368(7) .
C66 H66 0.9300 .
C66 C65 1.368(9) .
C48 C49 1.367(8) .
C48 C57 1.422(7) .
C38 H38 0.9300 .
C38 C39 1.426(7) .
C49 H49 0.9300 .
C49 C50 1.388(7) .
C50 C51 1.457(8) .
C8 H8 0.9300 .
C8 C7 1.321(9) .
C33 C32 1.397(7) .
C33 C34 1.415(7) .
C33 C35 1.501(8) .
C5 H5 0.9300 .
C5 C6 1.363(9) .
C46 C45 1.372(7) .
C58 H58A 0.9700 .
C58 H58B 0.9700 .
C54 H54 0.9300 .
C54 C53 1.386(9) .
C25 C24 1.499(6) .
C25 C34 1.415(8) .
C25 C26 1.373(7) .
O19 C70 1.200(9) .
C16 C17 1.427(6) .
C16 C21 1.434(7) .
C44 C45 1.428(7) .
C44 C39 1.429(7) .
C44 C43 1.421(7) .
C52 H52 0.9300 .
C52 C53 1.390(9) .
C52 C51 1.333(9) .
O7 C24 1.209(8) .
C63 H63 0.9300 .
C6 H6A 0.9300 .
C6 C7 1.418(10) .
C32 C31 1.451(8) .
C32 C27 1.428(8) .
C53 H53 0.9300 .
C17 H17 0.9300 .
C17 C18 1.368(10) .
C21 C20 1.442(6) .
C26 H26 0.9300 .
C26 C27 1.393(8) .
C51 H51 0.9300 .
C31 H31 0.9300 .
C31 C30 1.350(8) .
C45 C35 1.532(7) 3_554
C69 C60 1.404(6) .
C7 H7 0.9300 .
C65 H65 0.9300 .
C39 C40 1.389(8) .
C27 C28 1.423(8) .
C59 C60 1.499(5) .
C59 O17 1.251(6) .
C59 O16 1.275(6) .
C28 H28 0.9300 .
C28 C29 1.364(9) .
C40 H40 0.9300 .
C40 C41 1.371(9) .
C43 H43 0.9300 .
C43 C42 1.358(9) .
C29 H29 0.9300 .
C29 C30 1.396(10) .
C20 H20 0.9300 .
C20 C19 1.327(10) .
C42 H42 0.9300 .
C42 C41 1.371(9) .
C19 H19 0.9300 .
C19 C18 1.391(11) .
C30 H30 0.9300 .
C41 H41 0.9300 .
C18 H18A 0.9300 .
O17 Yb1 2.319(3) 4
O16 Yb2 2.276(3) 4
O24 C79 1.093(9) .
C35 C45 1.532(7) 3_545
C35 H35A 0.9700 .
C35 H35B 0.9700 .
N4 C79 1.366(6) .
N4 C80 1.490(7) .
N4 C81 1.391(7) .
N3 C78 1.416(7) .
N3 C76 1.250(11) .
N3 C77 1.425(16) .
N1 C70 1.272(10) .
N1 C72 1.443(13) .
N1 C71 1.436(12) .
C70 H70 0.9300 .
O23 C76 1.229(11) .
C79 H79 0.9300 .
C78 H78A 0.9600 .
C78 H78B 0.9600 .
C78 H78C 0.9600 .
C80 H80A 0.9600 .
C80 H80B 0.9600 .
C80 H80C 0.9600 .
C76 H76 0.9300 .
C81 H81A 0.9600 .
C81 H81B 0.9600 .
C81 H81C 0.9600 .
C73 H73 0.9300 .
C73 N2 1.276(9) .
N2 C74 1.452(7) .
N2 C75 1.465(8) .
C72 H72A 0.9600 .
C72 H72B 0.9600 .
C72 H72C 0.9600 .
C71 H71A 0.9600 .
C71 H71B 0.9600 .
C71 H71C 0.9600 .
C77 H77A 0.9600 .
C77 H77B 0.9600 .
C77 H77C 0.9600 .
N5 C82 1.386(17) .
N5 C83 1.476(9) .
N5 C84 1.48(2) .
O25 C82 1.207(17) .
C74 H74A 0.9600 .
C74 H74B 0.9600 .
C74 H74C 0.9600 .
C75 H75A 0.9600 .
C75 H75B 0.9600 .
C75 H75C 0.9600 .
